data_4108047
loop_
_publ_author_name
'Guillermo M\'inguez Espallargas'
'Lee Brammer'
'David R. Allan'
'Colin R. Pulham'
'Neil Robertson'
'John E. Warren'

_publ_section_title
;
 Noncovalent Interactions under Extreme Conditions: High-Pressure and
 Low-Temperature Diffraction Studies of the Isostructural Metal-Organic
 Networks (4-Chloropyridinium)2[CoX4] (X = Cl, Br)
;
_journal_name_full 'Journal of the American Chemical Society'
_journal_page_first 9058
_journal_page_last 9071
_journal_paper_doi 10.1021/ja8010868
_journal_volume 130
_journal_year 2008
_chemical_formula_moiety '2(C5 H5 Cl N), Br4 Co'
_chemical_formula_sum 'C10 H10 Br4 Cl2 Co N2'
_chemical_formula_weight 607.67
_chemical_name_systematic
;
 ?
;
_space_group_IT_number 15
_symmetry_cell_setting monoclinic
_symmetry_space_group_name_Hall '-C 2yc'
_symmetry_space_group_name_H-M 'C 1 2/c 1'
_atom_sites_solution_hydrogens geom
_atom_sites_solution_primary direct
_atom_sites_solution_secondary difmap
_audit_creation_method SHELXL-97
_cell_angle_alpha 90.00
_cell_angle_beta 99.98(2)
_cell_angle_gamma 90.00
_cell_formula_units_Z 4
_cell_length_a 17.214(4)
_cell_length_b 7.4879(10)
_cell_length_c 14.0091(18)
_cell_measurement_reflns_used 1178
_cell_measurement_temperature 300(2)
_cell_measurement_theta_max 15.39
_cell_measurement_theta_min 2.77
_cell_volume 1778.4(5)
_computing_cell_refinement 'Bruker SMART'
_computing_data_collection 'Bruker SMART'
_computing_data_reduction 'Bruker SAINT'
_computing_molecular_graphics 'Bruker SHELXTL'
_computing_publication_material 'Bruker SHELXTL'
_computing_structure_refinement 'SHELXL-97 (Sheldrick, 1997)'
_computing_structure_solution 'SHELXS-97 (Sheldrick, 1990)'
_diffrn_ambient_temperature 300(2)
_diffrn_measured_fraction_theta_full 0.417
_diffrn_measured_fraction_theta_max 0.417
_diffrn_measurement_device_type 'CCD area detector'
_diffrn_measurement_method 'phi and omega scans'
_diffrn_radiation_monochromator graphite
_diffrn_radiation_source synchrotron
_diffrn_radiation_type X-rays
_diffrn_radiation_wavelength 0.48800
_diffrn_reflns_av_R_equivalents 0.0742
_diffrn_reflns_av_sigmaI/netI 0.0574
_diffrn_reflns_limit_h_max 13
_diffrn_reflns_limit_h_min -12
_diffrn_reflns_limit_k_max 10
_diffrn_reflns_limit_k_min -10
_diffrn_reflns_limit_l_max 20
_diffrn_reflns_limit_l_min -20
_diffrn_reflns_number 5964
_diffrn_reflns_theta_full 20.44
_diffrn_reflns_theta_max 20.44
_diffrn_reflns_theta_min 2.77
_exptl_absorpt_coefficient_mu 3.726
_exptl_absorpt_correction_T_max 0.4083
_exptl_absorpt_correction_T_min 0.4083
_exptl_absorpt_correction_type multi-scan
_exptl_absorpt_process_details sadabs
_exptl_crystal_colour blue
_exptl_crystal_density_diffrn 2.270
_exptl_crystal_description block
_exptl_crystal_F_000 1140
_exptl_crystal_size_max 0.20
_exptl_crystal_size_mid 0.20
_exptl_crystal_size_min 0.20
_refine_diff_density_max 0.872
_refine_diff_density_min -0.776
_refine_diff_density_rms 0.119
_refine_ls_extinction_method none
_refine_ls_goodness_of_fit_ref 1.245
_refine_ls_hydrogen_treatment constr
_refine_ls_matrix_type full
_refine_ls_number_parameters 36
_refine_ls_number_reflns 1141
_refine_ls_number_restraints 0
_refine_ls_restrained_S_all 1.245
_refine_ls_R_factor_all 0.1154
_refine_ls_R_factor_gt 0.0623
_refine_ls_shift/su_max 0.000
_refine_ls_shift/su_mean 0.000
_refine_ls_structure_factor_coef Fsqd
_refine_ls_weighting_details 'calc w=1/[\s^2^(Fo^2^)+(0.0903P)^2^+0.0000P] where P=(Fo^2^+2Fc^2^)/3'
_refine_ls_weighting_scheme calc
_refine_ls_wR_factor_gt 0.1637
_refine_ls_wR_factor_ref 0.2002
_reflns_number_gt 663
_reflns_number_total 1141
_reflns_threshold_expression >2sigma(I)
_cod_data_source_file ja8010868-file002_28.cif
_cod_data_source_block cobr01s
_cod_original_cell_volume 1778.4(6)
_cod_database_code 4108047

loop_
_symmetry_equiv_pos_as_xyz
'x, y, z'
'-x, y, -z+1/2'
'x+1/2, y+1/2, z'
'-x+1/2, y+1/2, -z+1/2'
'-x, -y, -z'
'x, -y, z-1/2'
'-x+1/2, -y+1/2, -z'
'x+1/2, -y+1/2, z-1/2'

loop_
_atom_site_label
_atom_site_type_symbol
_atom_site_fract_x
_atom_site_fract_y
_atom_site_fract_z
_atom_site_U_iso_or_equiv
_atom_site_adp_type
_atom_site_occupancy
_atom_site_symmetry_multiplicity
_atom_site_calc_flag
_atom_site_refinement_flags
Co1 Co 0.5000 0.0506(2) 0.7500 0.038(2) Uani 1 2 d S
Br1 Br 0.40679(17) 0.22495(16) 0.81613(10) 0.0760(15) Uani 1 1 d .
Br2 Br 0.57629(15) -0.15669(14) 0.85975(9) 0.0634(15) Uani 1 1 d .
N1 N 0.39675(15) 0.69683(14) 0.88390(9) 0.060(3) Uiso 1 1 d R
H1 H 0.4263 0.7444 0.8472 0.072 Uiso 1 1 calc R
C2 C 0.32474(15) 0.63979(14) 0.84298(9) 0.044(2) Uiso 1 1 d R
H2 H 0.3079 0.6508 0.7765 0.053 Uiso 1 1 calc R
C3 C 0.27572(15) 0.56454(14) 0.90036(9) 0.050(3) Uiso 1 1 d R
H3 H 0.2257 0.5236 0.8734 0.060 Uiso 1 1 calc R
C4 C 0.30316(15) 0.55173(14) 0.99929(9) 0.048(2) Uiso 1 1 d R
Cl4 Cl 0.24315(15) 0.45852(14) 1.07243(9) 0.053(3) Uani 1 1 d R
C5 C 0.37849(15) 0.60958(14) 1.04015(9) 0.057(3) Uiso 1 1 d R
H5 H 0.3969 0.5989 1.1063 0.069 Uiso 1 1 calc R
C6 C 0.42511(15) 0.68342(14) 0.97938(9) 0.068(4) Uiso 1 1 d R
H6 H 0.4757 0.7235 1.0043 0.082 Uiso 1 1 calc R

loop_
_atom_site_aniso_label
_atom_site_aniso_U_11
_atom_site_aniso_U_22
_atom_site_aniso_U_33
_atom_site_aniso_U_23
_atom_site_aniso_U_13
_atom_site_aniso_U_12
Co1 0.028(7) 0.0379(9) 0.0507(11) 0.000 0.012(2) 0.000
Br1 0.096(5) 0.0688(8) 0.0697(9) -0.0112(6) 0.0320(16) 0.0150(10)
Br2 0.037(5) 0.0710(8) 0.0781(9) 0.0269(6) -0.0006(15) -0.0019(10)
Cl4 0.049(10) 0.0522(14) 0.0624(16) 0.0033(12) 0.021(3) -0.005(2)

loop_
_atom_type_symbol
_atom_type_description
_atom_type_scat_dispersion_real
_atom_type_scat_dispersion_imag
_atom_type_scat_source
C C -0.0020 0.0007 'International Tables Vol C Tables 4.2.6.8 and 6.1.1.4'
H H 0.0000 0.0000 'International Tables Vol C Tables 4.2.6.8 and 6.1.1.4'
N N -0.0030 0.0014 'International Tables Vol C Tables 4.2.6.8 and 6.1.1.4'
Cl Cl 0.0646 0.0747 'International Tables Vol C Tables 4.2.6.8 and 6.1.1.4'
Co Co 0.1848 0.4883 'International Tables Vol C Tables 4.2.6.8 and 6.1.1.4'
Br Br 0.2378 1.2974 'International Tables Vol C Tables 4.2.6.8 and 6.1.1.4'

loop_
_geom_angle_atom_site_label_1
_geom_angle_atom_site_label_2
_geom_angle_atom_site_label_3
_geom_angle
_geom_angle_site_symmetry_1
_geom_angle_site_symmetry_3
Br1 Co1 Br1 113.38(11) 2_656 .
Br1 Co1 Br2 105.82(8) 2_656 .
Br1 Co1 Br2 115.81(5) . .
Br1 Co1 Br2 115.81(5) 2_656 2_656
Br1 Co1 Br2 105.82(8) . 2_656
Br2 Co1 Br2 99.74(10) . 2_656
C2 N1 C6 123.4 . .
C2 N1 H1 118.3 . .
C6 N1 H1 118.3 . .
N1 C2 C3 119.5 . .
N1 C2 H2 120.2 . .
C3 C2 H2 120.2 . .
C2 C3 C4 118.2 . .
C2 C3 H3 120.9 . .
C4 C3 H3 120.9 . .
C3 C4 C5 121.4 . .
C3 C4 Cl4 119.1 . .
C5 C4 Cl4 119.5 . .
C6 C5 C4 118.0 . .
C6 C5 H5 121.0 . .
C4 C5 H5 121.0 . .
N1 C6 C5 119.5 . .
N1 C6 H6 120.2 . .
C5 C6 H6 120.2 . .

loop_
_geom_bond_atom_site_label_1
_geom_bond_atom_site_label_2
_geom_bond_distance
_geom_bond_site_symmetry_2
Co1 Br1 2.378(2) 2_656
Co1 Br1 2.378(2) .
Co1 Br2 2.408(2) .
Co1 Br2 2.408(2) 2_656
N1 C2 1.3421 .
N1 C6 1.3458 .
N1 H1 0.8600 .
C2 C3 1.3824 .
C2 H2 0.9300 .
C3 C4 1.3879 .
C3 H3 0.9300 .
C4 C5 1.3926 .
C4 Cl4 1.7237 .
C5 C6 1.3825 .
C5 H5 0.9300 .
C6 H6 0.9300 .

loop_
_geom_torsion_atom_site_label_1
_geom_torsion_atom_site_label_2
_geom_torsion_atom_site_label_3
_geom_torsion_atom_site_label_4
_geom_torsion
C6 N1 C2 C3 0.7
N1 C2 C3 C4 0.3
C2 C3 C4 C5 -1.2
C2 C3 C4 Cl4 180.0
C3 C4 C5 C6 1.1
Cl4 C4 C5 C6 179.9
C2 N1 C6 C5 -0.8
C4 C5 C6 N1 -0.1
